data_7203288
loop_
_publ_author_name
'Holmes, Kathryn E.'
'Kelly, Paul F.'
'Dale, Sophie H.'
'Elsegood, Mark R. J.'

_publ_section_title
;
 New observations of structural diversity in copper(ii) complexes of
 diphenylsulfimide
;
_journal_issue 5
_journal_name_full CrystEngComm
_journal_page_first 391
_journal_paper_doi 10.1039/b601230b
_journal_volume 8
_journal_year 2006
_chemical_formula_sum 'C52 H52 B2 Cu F8 N5 O0.5 S4'
_chemical_formula_weight 1120.39
_chemical_name_systematic
;
?
;
_space_group_IT_number 60
_symmetry_cell_setting orthorhombic
_symmetry_space_group_name_Hall '-P 2n 2ab'
_symmetry_space_group_name_H-M 'P b c n'
_atom_sites_solution_hydrogens 'geom except NH coords freely refined'
_atom_sites_solution_primary direct
_atom_sites_solution_secondary difmap
_audit_creation_method SHELXL-97
_cell_angle_alpha 90.00
_cell_angle_beta 90.00
_cell_angle_gamma 90.00
_cell_formula_units_Z 8
_cell_length_a 16.7430(6)
_cell_length_b 20.5911(7)
_cell_length_c 30.9059(11)
_cell_measurement_reflns_used 12119
_cell_measurement_temperature 150(2)
_cell_measurement_theta_max 26.60
_cell_measurement_theta_min 2.32
_cell_volume 10655.0(6)
_computing_cell_refinement 'Bruker SAINT'
_computing_data_collection 'Bruker SMART'
_computing_data_reduction 'Bruker SAINT'
_computing_molecular_graphics 'Bruker SHELXTL'
_computing_publication_material 'Bruker SHELXTL and local programs'
_computing_structure_refinement 'Bruker SHELXTL'
_computing_structure_solution 'Bruker SHELXTL'
_diffrn_ambient_temperature 150(2)
_diffrn_measured_fraction_theta_full 1.000
_diffrn_measured_fraction_theta_max 1.000
_diffrn_measurement_device_type 'Bruker SMART 1000 CCD diffractometer'
_diffrn_measurement_method '\w rotation with narrow frames'
_diffrn_radiation_monochromator graphite
_diffrn_radiation_source 'sealed tube'
_diffrn_radiation_type MoK\a
_diffrn_radiation_wavelength 0.71073
_diffrn_reflns_av_R_equivalents 0.0569
_diffrn_reflns_av_sigmaI/netI 0.0380
_diffrn_reflns_limit_h_max 19
_diffrn_reflns_limit_h_min -19
_diffrn_reflns_limit_k_max 23
_diffrn_reflns_limit_k_min -24
_diffrn_reflns_limit_l_max 36
_diffrn_reflns_limit_l_min -36
_diffrn_reflns_number 74826
_diffrn_reflns_theta_full 25.00
_diffrn_reflns_theta_max 25.00
_diffrn_reflns_theta_min 1.57
_diffrn_standards_decay_% 0
_diffrn_standards_number 0
_exptl_absorpt_coefficient_mu 0.637
_exptl_absorpt_correction_T_max 0.957
_exptl_absorpt_correction_T_min 0.709
_exptl_absorpt_correction_type multi-scan
_exptl_crystal_colour blue
_exptl_crystal_density_diffrn 1.397
_exptl_crystal_density_method 'not measured'
_exptl_crystal_description lath
_exptl_crystal_F_000 4624
_exptl_crystal_size_max 0.58
_exptl_crystal_size_mid 0.15
_exptl_crystal_size_min 0.07
_refine_diff_density_max 0.510
_refine_diff_density_min -1.026
_refine_diff_density_rms 0.070
_refine_ls_extinction_method none
_refine_ls_goodness_of_fit_ref 1.127
_refine_ls_hydrogen_treatment mixed
_refine_ls_matrix_type full
_refine_ls_number_parameters 693
_refine_ls_number_reflns 9392
_refine_ls_number_restraints 150
_refine_ls_restrained_S_all 1.127
_refine_ls_R_factor_all 0.0924
_refine_ls_R_factor_gt 0.0594
_refine_ls_shift/su_max 0.000
_refine_ls_shift/su_mean 0.000
_refine_ls_structure_factor_coef Fsqd
_refine_ls_weighting_details 'calc w=1/[\s^2^(Fo^2^)+(0.0875P)^2^+5.6162P] where P=(Fo^2^+2Fc^2^)/3'
_refine_ls_weighting_scheme calc
_refine_ls_wR_factor_gt 0.1596
_refine_ls_wR_factor_ref 0.1774
_reflns_number_gt 5920
_reflns_number_total 9392
_reflns_threshold_expression I>2\s(I)
_cod_data_source_file b601230b.txt
_cod_data_source_block (3)
_cod_original_sg_symbol_H-M Pbcn
_cod_original_formula_sum 'C52 H52 B2 Cu F8 N5 O0.50 S4'
_cod_database_code 7203288

loop_
_symmetry_equiv_pos_as_xyz
'x, y, z'
'-x+1/2, -y+1/2, z+1/2'
'-x, y, -z+1/2'
'x+1/2, -y+1/2, -z'
'-x, -y, -z'
'x-1/2, y-1/2, -z-1/2'
'x, -y, z-1/2'
'-x-1/2, y-1/2, z'

loop_
_atom_site_label
_atom_site_type_symbol
_atom_site_fract_x
_atom_site_fract_y
_atom_site_fract_z
_atom_site_U_iso_or_equiv
_atom_site_adp_type
_atom_site_occupancy
_atom_site_symmetry_multiplicity
_atom_site_calc_flag
_atom_site_refinement_flags
_atom_site_disorder_assembly
_atom_site_disorder_group
Cu1 Cu 0.73952(3) 0.35125(3) 0.164204(14) 0.04161(18) Uani 1 1 d . . .
N1 N 0.7732(2) 0.3634(3) 0.22509(12) 0.0864(18) Uani 1 1 d D . .
H1A H 0.823(2) 0.362(3) 0.232(2) 0.130 Uiso 1 1 d D . .
S1 S 0.71195(7) 0.34969(10) 0.26386(4) 0.0801(6) Uani 1 1 d . . .
C1 C 0.7308(3) 0.2727(4) 0.28698(18) 0.089(2) Uani 1 1 d . . .
C2 C 0.6893(4) 0.2551(4) 0.3249(2) 0.094(2) Uani 1 1 d . . .
H2 H 0.6526 0.2848 0.3375 0.113 Uiso 1 1 calc R . .
C3 C 0.7008(5) 0.1970(5) 0.3437(3) 0.127(3) Uani 1 1 d . . .
H3 H 0.6728 0.1850 0.3692 0.153 Uiso 1 1 calc R . .
C4 C 0.7552(7) 0.1550(4) 0.3244(4) 0.144(4) Uani 1 1 d . . .
H4 H 0.7655 0.1140 0.3373 0.172 Uiso 1 1 calc R . .
C5 C 0.7943(5) 0.1719(5) 0.2867(3) 0.133(4) Uani 1 1 d . . .
H5 H 0.8299 0.1419 0.2736 0.160 Uiso 1 1 calc R . .
C6 C 0.7828(4) 0.2304(5) 0.2684(2) 0.103(3) Uani 1 1 d . . .
H6 H 0.8107 0.2420 0.2428 0.123 Uiso 1 1 calc R . .
C7 C 0.7410(2) 0.3974(3) 0.30906(13) 0.0559(13) Uani 1 1 d . . .
C8 C 0.8165(3) 0.3921(3) 0.32682(15) 0.0609(14) Uani 1 1 d . . .
H8 H 0.8545 0.3630 0.3148 0.073 Uiso 1 1 calc R . .
C9 C 0.8360(3) 0.4297(3) 0.36237(17) 0.0703(15) Uani 1 1 d . . .
H9 H 0.8877 0.4265 0.3748 0.084 Uiso 1 1 calc R . .
C10 C 0.7808(4) 0.4716(3) 0.37972(18) 0.0759(16) Uani 1 1 d . . .
H10 H 0.7942 0.4967 0.4045 0.091 Uiso 1 1 calc R . .
C11 C 0.7067(4) 0.4772(3) 0.3615(2) 0.0807(18) Uani 1 1 d . . .
H11 H 0.6688 0.5064 0.3735 0.097 Uiso 1 1 calc R . .
C12 C 0.6867(3) 0.4402(3) 0.32564(17) 0.0743(17) Uani 1 1 d . . .
H12 H 0.6356 0.4446 0.3126 0.089 Uiso 1 1 calc R . .
N2 N 0.85125(19) 0.35119(17) 0.14633(10) 0.0394(8) Uani 1 1 d D . .
H2A H 0.885(2) 0.354(2) 0.1673(12) 0.059 Uiso 1 1 d D . .
S2 S 0.88580(6) 0.36093(5) 0.09880(3) 0.0366(3) Uani 1 1 d . . .
C13 C 0.9393(2) 0.4372(2) 0.09723(12) 0.0386(9) Uani 1 1 d . . .
C14 C 0.9837(2) 0.4532(2) 0.06083(13) 0.0453(10) Uani 1 1 d . . .
H14 H 0.9859 0.4245 0.0368 0.054 Uiso 1 1 calc R . .
C15 C 1.0247(3) 0.5114(2) 0.05996(16) 0.0561(13) Uani 1 1 d . . .
H15 H 1.0550 0.5228 0.0351 0.067 Uiso 1 1 calc R . .
C16 C 1.0220(3) 0.5528(2) 0.0948(2) 0.0676(15) Uani 1 1 d . . .
H16 H 1.0506 0.5926 0.0941 0.081 Uiso 1 1 calc R . .
C17 C 0.9777(4) 0.5365(3) 0.1310(2) 0.0808(17) Uani 1 1 d . . .
H17 H 0.9762 0.5653 0.1550 0.097 Uiso 1 1 calc R . .
C18 C 0.9353(3) 0.4783(2) 0.13245(16) 0.0572(12) Uani 1 1 d . . .
H18 H 0.9043 0.4672 0.1571 0.069 Uiso 1 1 calc R . .
C19 C 0.9699(2) 0.30796(19) 0.09205(12) 0.0390(9) Uani 1 1 d . . .
C20 C 1.0215(3) 0.2956(2) 0.12591(15) 0.0592(13) Uani 1 1 d . . .
H20 H 1.0120 0.3148 0.1534 0.071 Uiso 1 1 calc R . .
C21 C 1.0864(3) 0.2559(3) 0.12014(18) 0.0678(14) Uani 1 1 d . . .
H21 H 1.1215 0.2477 0.1437 0.081 Uiso 1 1 calc R . .
C22 C 1.1007(3) 0.2281(2) 0.08093(17) 0.0614(13) Uani 1 1 d . . .
H22 H 1.1456 0.2005 0.0770 0.074 Uiso 1 1 calc R . .
C23 C 1.0507(4) 0.2401(3) 0.04769(17) 0.0751(16) Uani 1 1 d . . .
H23 H 1.0613 0.2212 0.0202 0.090 Uiso 1 1 calc R . .
C24 C 0.9836(3) 0.2796(2) 0.05266(14) 0.0596(13) Uani 1 1 d . . .
H24 H 0.9481 0.2867 0.0292 0.071 Uiso 1 1 calc R . .
N3 N 0.69717(19) 0.39156(18) 0.11028(11) 0.0423(8) Uani 1 1 d D . .
H3A H 0.716(3) 0.381(2) 0.0854(11) 0.064 Uiso 1 1 d D . .
S3 S 0.60695(6) 0.41594(6) 0.11266(3) 0.0445(3) Uani 1 1 d . . .
C25 C 0.5393(3) 0.3562(3) 0.09117(12) 0.0501(12) Uani 1 1 d . . .
C26 C 0.4590(3) 0.3680(3) 0.09536(16) 0.0779(18) Uani 1 1 d . . .
H26 H 0.4404 0.4078 0.1071 0.094 Uiso 1 1 calc R . .
C27 C 0.4065(5) 0.3215(6) 0.0823(2) 0.125(4) Uani 1 1 d . . .
H27 H 0.3508 0.3299 0.0841 0.149 Uiso 1 1 calc R . .
C28 C 0.4320(6) 0.2639(5) 0.0670(2) 0.120(4) Uani 1 1 d . . .
H28 H 0.3941 0.2318 0.0589 0.144 Uiso 1 1 calc R . .
C29 C 0.5135(5) 0.2510(3) 0.06275(17) 0.100(2) Uani 1 1 d . . .
H29 H 0.5316 0.2106 0.0517 0.120 Uiso 1 1 calc R . .
C30 C 0.5680(3) 0.2993(3) 0.07518(14) 0.0628(14) Uani 1 1 d . . .
H30 H 0.6239 0.2923 0.0725 0.075 Uiso 1 1 calc R . .
C31 C 0.5933(3) 0.4801(2) 0.07429(15) 0.0545(12) Uani 1 1 d . . .
C32 C 0.6119(3) 0.4741(3) 0.03223(18) 0.0737(16) Uani 1 1 d . . .
H32 H 0.6314 0.4342 0.0211 0.088 Uiso 1 1 calc R . .
C33 C 0.6017(3) 0.5289(3) 0.0047(2) 0.0856(19) Uani 1 1 d . . .
H33 H 0.6163 0.5267 -0.0250 0.103 Uiso 1 1 calc R . .
C34 C 0.5709(4) 0.5841(3) 0.0215(3) 0.0899(19) Uani 1 1 d . . .
H34 H 0.5622 0.6198 0.0026 0.108 Uiso 1 1 calc R . .
C35 C 0.5523(6) 0.5909(4) 0.0630(3) 0.131(3) Uani 1 1 d . . .
H35 H 0.5312 0.6307 0.0736 0.158 Uiso 1 1 calc R . .
C36 C 0.5644(5) 0.5384(3) 0.0904(2) 0.101(2) Uani 1 1 d . . .
H36 H 0.5529 0.5424 0.1203 0.121 Uiso 1 1 calc R . .
N5 N 0.6374(2) 0.3110(3) 0.17972(11) 0.0536(10) Uani 1 1 d D A .
H5A H 0.600(3) 0.331(2) 0.1944(16) 0.080 Uiso 1 1 d D . .
C49 C 0.6276(3) 0.2507(3) 0.17198(13) 0.0584(14) Uani 1 1 d . . .
C50 C 0.5512(4) 0.2162(3) 0.18405(18) 0.0715(15) Uani 1 1 d . A .
H50A H 0.5165 0.2461 0.2000 0.086 Uiso 1 1 calc R . .
H50B H 0.5637 0.1786 0.2022 0.086 Uiso 1 1 calc R . .
H50C H 0.5239 0.2017 0.1577 0.086 Uiso 1 1 calc R . .
N4 N 0.6958(3) 0.2297(2) 0.15124(17) 0.0466(13) Uani 0.732(4) 1 d PU A 1
S4 S 0.69518(12) 0.15221(9) 0.14121(6) 0.0549(7) Uani 0.732(4) 1 d PU A 1
N4X N 0.6525(8) 0.1823(7) 0.1533(4) 0.039(3) Uani 0.268(4) 1 d PU A 2
S4X S 0.7401(2) 0.20117(18) 0.13348(12) 0.0336(14) Uani 0.268(4) 1 d PU A 2
C37 C 0.7159(4) 0.1505(3) 0.08300(17) 0.0711(16) Uani 1 1 d . . .
C38 C 0.6954(4) 0.0922(3) 0.0666(2) 0.087(2) Uani 1 1 d . A .
H38 H 0.6796 0.0576 0.0850 0.104 Uiso 1 1 calc R . .
C39 C 0.6979(3) 0.0842(3) 0.0227(2) 0.089(2) Uani 1 1 d . . .
H39 H 0.6835 0.0436 0.0104 0.107 Uiso 1 1 calc R A .
C40 C 0.7211(4) 0.1340(4) -0.0035(2) 0.0827(19) Uani 1 1 d . A .
H40 H 0.7213 0.1283 -0.0340 0.099 Uiso 1 1 calc R . .
C41 C 0.7439(4) 0.1923(3) 0.0139(2) 0.0803(17) Uani 1 1 d . . .
H41 H 0.7611 0.2266 -0.0044 0.096 Uiso 1 1 calc R A .
C42 C 0.7420(3) 0.2008(3) 0.0577(2) 0.0749(17) Uani 1 1 d . A .
H42 H 0.7583 0.2408 0.0703 0.090 Uiso 1 1 calc R . .
C43 C 0.7939(5) 0.1321(4) 0.16199(19) 0.086(2) Uani 1 1 d . . .
C44 C 0.7901(4) 0.0705(5) 0.1779(2) 0.101(2) Uani 1 1 d . A .
H44 H 0.7429 0.0453 0.1748 0.122 Uiso 1 1 calc R . .
C45 C 0.8547(6) 0.0460(4) 0.1981(2) 0.106(2) Uani 1 1 d . . .
H45 H 0.8521 0.0033 0.2096 0.127 Uiso 1 1 calc R A .
C46 C 0.9217(5) 0.0795(4) 0.2023(2) 0.098(2) Uani 1 1 d . A .
H46 H 0.9664 0.0604 0.2163 0.117 Uiso 1 1 calc R . .
C47 C 0.9270(4) 0.1422(4) 0.1864(2) 0.094(2) Uani 1 1 d . . .
H47 H 0.9751 0.1664 0.1893 0.113 Uiso 1 1 calc R A .
C48 C 0.8600(5) 0.1697(3) 0.1659(2) 0.089(2) Uani 1 1 d . A .
H48 H 0.8611 0.2129 0.1553 0.107 Uiso 1 1 calc R . .
B1 B 1.0000 0.3307(6) 0.2500 0.074(3) Uani 1 2 d S . .
F1 F 1.0547(2) 0.2920(2) 0.22948(12) 0.1261(16) Uani 1 1 d . . .
F2 F 0.9613(2) 0.36839(19) 0.21993(10) 0.1001(12) Uani 1 1 d . . .
B2 B 0.2880(3) 0.1191(3) 0.01871(16) 0.0496(12) Uani 1 1 d DU . .
F3 F 0.23936(19) 0.14559(14) -0.01311(9) 0.0722(8) Uani 1 1 d DU B .
F4 F 0.2704(5) 0.0576(3) 0.0294(3) 0.128(4) Uani 0.663(8) 1 d PDU B 1
F5 F 0.3670(3) 0.1236(4) 0.0089(2) 0.101(3) Uani 0.663(8) 1 d PDU B 1
F6 F 0.2792(3) 0.1588(3) 0.05446(16) 0.087(2) Uani 0.663(8) 1 d PDU B 1
F4X F 0.3131(6) 0.0662(5) -0.0067(4) 0.091(4) Uani 0.337(8) 1 d PDU B 2
F5X F 0.3553(10) 0.1516(7) 0.0252(7) 0.156(9) Uani 0.337(8) 1 d PDU B 2
F6X F 0.2435(8) 0.0953(7) 0.0507(3) 0.109(5) Uani 0.337(8) 1 d PDU B 2
O1 O 1.0000 0.5557(4) 0.2500 0.121(2) Uani 1 2 d S . .
C51 C 1.0676(6) 0.5250(5) 0.2403(3) 0.130(3) Uani 1 1 d . . .
H51A H 1.0782 0.4945 0.2644 0.156 Uiso 1 1 calc R . .
H51B H 1.0563 0.4980 0.2145 0.156 Uiso 1 1 calc R . .
C52 C 1.1354(6) 0.5553(5) 0.2325(3) 0.176(5) Uani 1 1 d . . .
H52A H 1.1335 0.5747 0.2036 0.264 Uiso 1 1 calc R . .
H52B H 1.1796 0.5242 0.2340 0.264 Uiso 1 1 calc R . .
H52C H 1.1433 0.5895 0.2542 0.264 Uiso 1 1 calc R . .

loop_
_atom_site_aniso_label
_atom_site_aniso_U_11
_atom_site_aniso_U_22
_atom_site_aniso_U_33
_atom_site_aniso_U_23
_atom_site_aniso_U_13
_atom_site_aniso_U_12
Cu1 0.0272(3) 0.0745(4) 0.0232(2) -0.0007(2) -0.00305(18) 0.0022(2)
N1 0.034(2) 0.204(6) 0.0214(18) -0.004(3) 0.0000(16) -0.002(3)
S1 0.0272(6) 0.1884(18) 0.0249(6) -0.0148(8) -0.0011(4) -0.0073(8)
C1 0.048(3) 0.158(6) 0.061(3) -0.067(4) 0.018(3) -0.046(4)
C2 0.089(5) 0.116(6) 0.078(4) -0.039(4) 0.024(3) -0.057(4)
C3 0.135(7) 0.116(7) 0.130(7) -0.054(6) 0.059(6) -0.057(6)
C4 0.181(11) 0.081(6) 0.168(10) -0.021(6) 0.013(8) -0.061(6)
C5 0.120(7) 0.129(8) 0.150(9) -0.073(7) 0.050(6) -0.049(6)
C6 0.088(5) 0.132(7) 0.088(5) -0.061(5) 0.021(4) -0.049(5)
C7 0.037(2) 0.104(4) 0.027(2) 0.008(2) 0.0008(18) 0.006(3)
C8 0.047(3) 0.087(4) 0.049(3) -0.015(3) -0.012(2) 0.013(3)
C9 0.064(3) 0.085(4) 0.062(3) -0.018(3) -0.020(3) 0.003(3)
C10 0.098(5) 0.068(4) 0.061(3) -0.008(3) 0.013(3) -0.014(3)
C11 0.087(4) 0.079(4) 0.076(4) 0.004(3) 0.034(4) 0.019(3)
C12 0.052(3) 0.111(5) 0.059(3) 0.024(3) 0.017(3) 0.022(3)
N2 0.0255(17) 0.068(2) 0.0249(16) 0.0041(16) -0.0027(13) -0.0025(16)
S2 0.0300(5) 0.0543(6) 0.0253(5) 0.0014(4) -0.0009(4) -0.0022(5)
C13 0.032(2) 0.044(2) 0.040(2) 0.0062(19) -0.0096(17) 0.0046(18)
C14 0.047(2) 0.055(3) 0.034(2) 0.0098(19) -0.0082(18) -0.006(2)
C15 0.051(3) 0.059(3) 0.059(3) 0.025(3) -0.014(2) -0.006(2)
C16 0.070(4) 0.041(3) 0.092(4) 0.011(3) -0.014(3) -0.008(3)
C17 0.095(4) 0.052(3) 0.096(5) -0.022(3) 0.000(4) -0.002(3)
C18 0.062(3) 0.052(3) 0.058(3) -0.007(2) 0.013(2) 0.004(2)
C19 0.040(2) 0.038(2) 0.039(2) 0.0033(18) 0.0046(17) -0.0028(18)
C20 0.047(3) 0.082(4) 0.048(3) -0.015(2) -0.007(2) 0.015(3)
C21 0.050(3) 0.082(4) 0.072(3) -0.011(3) -0.004(3) 0.022(3)
C22 0.059(3) 0.053(3) 0.073(3) 0.013(3) 0.017(3) 0.013(2)
C23 0.104(4) 0.068(4) 0.053(3) -0.006(3) 0.025(3) 0.024(3)
C24 0.080(4) 0.063(3) 0.036(2) -0.004(2) 0.003(2) 0.010(3)
N3 0.0288(18) 0.066(2) 0.0326(18) -0.0019(17) -0.0081(14) 0.0059(17)
S3 0.0354(5) 0.0632(7) 0.0351(5) -0.0024(5) -0.0103(4) 0.0075(5)
C25 0.043(3) 0.084(4) 0.023(2) 0.008(2) -0.0093(17) -0.013(2)
C26 0.041(3) 0.144(5) 0.049(3) 0.017(3) -0.005(2) -0.016(3)
C27 0.070(5) 0.237(11) 0.067(5) 0.046(6) -0.025(4) -0.070(7)
C28 0.130(8) 0.182(9) 0.047(4) 0.044(5) -0.038(4) -0.119(7)
C29 0.152(7) 0.100(5) 0.049(3) 0.017(3) -0.031(4) -0.068(5)
C30 0.076(4) 0.076(4) 0.037(2) 0.003(2) -0.009(2) -0.024(3)
C31 0.041(3) 0.071(3) 0.052(3) 0.003(2) -0.021(2) 0.007(2)
C32 0.054(3) 0.094(4) 0.072(4) 0.028(3) 0.008(3) 0.014(3)
C33 0.061(4) 0.110(5) 0.086(4) 0.030(4) 0.006(3) 0.009(3)
C34 0.101(5) 0.062(4) 0.107(6) 0.013(4) -0.021(4) -0.010(4)
C35 0.216(10) 0.089(5) 0.089(6) 0.002(4) -0.052(6) 0.052(6)
C36 0.145(6) 0.078(4) 0.080(4) -0.008(3) -0.044(4) 0.041(4)
N5 0.037(2) 0.097(4) 0.0262(18) 0.006(2) -0.0015(15) 0.005(2)
C49 0.048(3) 0.099(4) 0.028(2) 0.004(3) -0.0014(19) 0.025(3)
C50 0.093(4) 0.057(3) 0.064(3) 0.004(3) -0.006(3) -0.003(3)
N4 0.043(3) 0.042(3) 0.055(3) -0.005(2) 0.010(3) -0.009(3)
S4 0.0587(12) 0.0479(12) 0.0581(11) -0.0027(8) 0.0114(8) -0.0098(9)
N4X 0.029(6) 0.041(8) 0.048(7) -0.007(6) 0.010(6) 0.018(6)
S4X 0.032(2) 0.032(2) 0.037(2) -0.0031(16) 0.0048(16) -0.0011(17)
C37 0.085(4) 0.074(4) 0.054(3) -0.006(3) 0.005(3) 0.025(3)
C38 0.105(5) 0.065(4) 0.090(5) -0.003(3) 0.053(4) 0.006(3)
C39 0.075(4) 0.066(4) 0.125(6) -0.039(4) 0.025(4) -0.024(3)
C40 0.073(4) 0.114(6) 0.061(3) -0.029(4) 0.017(3) 0.005(4)
C41 0.078(4) 0.068(4) 0.094(5) 0.009(3) 0.029(3) 0.003(3)
C42 0.062(3) 0.060(4) 0.103(5) -0.032(3) -0.007(3) -0.001(3)
C43 0.096(5) 0.106(6) 0.056(4) -0.014(4) -0.006(3) 0.051(4)
C44 0.088(5) 0.150(8) 0.066(4) 0.008(4) -0.008(4) -0.003(5)
C45 0.160(8) 0.080(5) 0.077(4) 0.000(4) -0.013(5) 0.004(5)
C46 0.110(6) 0.087(5) 0.097(5) -0.012(4) -0.024(4) 0.044(5)
C47 0.085(5) 0.103(6) 0.095(5) -0.039(4) 0.006(4) -0.006(4)
C48 0.134(7) 0.062(4) 0.072(4) -0.004(3) 0.011(4) 0.033(4)
B1 0.021(4) 0.161(10) 0.040(4) 0.000 -0.003(3) 0.000
F1 0.096(3) 0.198(4) 0.085(2) 0.034(3) 0.015(2) 0.075(3)
F2 0.084(2) 0.153(3) 0.0631(19) -0.034(2) -0.0468(17) 0.041(2)
B2 0.065(3) 0.043(3) 0.040(3) 0.003(2) -0.008(2) 0.004(2)
F3 0.082(2) 0.073(2) 0.0621(18) 0.0205(14) -0.0147(15) 0.0072(16)
F4 0.182(8) 0.059(4) 0.142(8) 0.049(4) -0.091(7) -0.039(4)
F5 0.065(3) 0.160(8) 0.077(4) 0.022(4) 0.027(3) 0.051(4)
F6 0.053(3) 0.134(5) 0.074(3) -0.062(3) -0.003(2) 0.007(3)
F4X 0.087(7) 0.055(6) 0.131(10) -0.007(6) 0.039(6) 0.017(5)
F5X 0.185(15) 0.082(10) 0.200(19) 0.049(9) -0.107(13) -0.087(12)
F6X 0.178(12) 0.095(11) 0.055(6) 0.034(6) 0.044(7) 0.042(9)
O1 0.085(5) 0.179(8) 0.099(5) 0.000 0.018(4) 0.000
C51 0.118(7) 0.158(8) 0.113(7) 0.010(6) -0.003(6) 0.013(7)
C52 0.118(7) 0.221(11) 0.189(10) -0.069(9) 0.031(7) -0.067(8)

loop_
_atom_type_symbol
_atom_type_description
_atom_type_scat_dispersion_real
_atom_type_scat_dispersion_imag
_atom_type_scat_source
C C 0.0033 0.0016 'International Tables Vol C Tables 4.2.6.8 and 6.1.1.4'
H H 0.0000 0.0000 'International Tables Vol C Tables 4.2.6.8 and 6.1.1.4'
B B 0.0013 0.0007 'International Tables Vol C Tables 4.2.6.8 and 6.1.1.4'
N N 0.0061 0.0033 'International Tables Vol C Tables 4.2.6.8 and 6.1.1.4'
F F 0.0171 0.0103 'International Tables Vol C Tables 4.2.6.8 and 6.1.1.4'
S S 0.1246 0.1234 'International Tables Vol C Tables 4.2.6.8 and 6.1.1.4'
Cu Cu 0.3201 1.2651 'International Tables Vol C Tables 4.2.6.8 and 6.1.1.4'
O O 0.0106 0.0060 'International Tables Vol C Tables 4.2.6.8 and 6.1.1.4'

loop_
_geom_angle_atom_site_label_1
_geom_angle_atom_site_label_2
_geom_angle_atom_site_label_3
_geom_angle
_geom_angle_site_symmetry_1
_geom_angle_site_symmetry_3
_geom_angle_publ_flag
N2 Cu1 N5 154.96(18) . . ?
N2 Cu1 N1 89.79(15) . . ?
N5 Cu1 N1 93.95(16) . . ?
N2 Cu1 N3 96.01(13) . . ?
N5 Cu1 N3 94.02(14) . . ?
N1 Cu1 N3 147.5(2) . . ?
S1 N1 Cu1 120.4(2) . . ?
N1 S1 C1 110.3(3) . . ?
N1 S1 C7 108.4(2) . . ?
C1 S1 C7 97.4(2) . . ?
C6 C1 C2 120.1(8) . . ?
C6 C1 S1 121.2(6) . . ?
C2 C1 S1 118.7(6) . . ?
C3 C2 C1 121.2(8) . . ?
C2 C3 C4 117.5(8) . . ?
C5 C4 C3 121.1(10) . . ?
C6 C5 C4 120.8(9) . . ?
C5 C6 C1 119.3(8) . . ?
C12 C7 C8 120.7(5) . . ?
C12 C7 S1 118.0(4) . . ?
C8 C7 S1 121.3(4) . . ?
C7 C8 C9 119.2(5) . . ?
C10 C9 C8 120.2(5) . . ?
C11 C10 C9 120.2(5) . . ?
C10 C11 C12 120.1(5) . . ?
C7 C12 C11 119.6(5) . . ?
S2 N2 Cu1 127.59(19) . . ?
N2 S2 C19 108.42(18) . . ?
N2 S2 C13 108.31(18) . . ?
C19 S2 C13 97.82(18) . . ?
C18 C13 C14 121.4(4) . . ?
C18 C13 S2 119.1(3) . . ?
C14 C13 S2 119.5(3) . . ?
C15 C14 C13 119.2(4) . . ?
C16 C15 C14 120.4(5) . . ?
C15 C16 C17 120.1(5) . . ?
C16 C17 C18 120.5(5) . . ?
C13 C18 C17 118.4(5) . . ?
C24 C19 C20 119.3(4) . . ?
C24 C19 S2 119.7(3) . . ?
C20 C19 S2 121.0(3) . . ?
C21 C20 C19 120.5(4) . . ?
C22 C21 C20 120.4(5) . . ?
C23 C22 C21 119.4(5) . . ?
C22 C23 C24 121.5(5) . . ?
C19 C24 C23 118.8(5) . . ?
S3 N3 Cu1 115.46(19) . . ?
N3 S3 C31 108.8(2) . . ?
N3 S3 C25 111.4(2) . . ?
C31 S3 C25 100.3(2) . . ?
C30 C25 C26 122.1(5) . . ?
C30 C25 S3 120.1(4) . . ?
C26 C25 S3 117.5(4) . . ?
C27 C26 C25 118.8(7) . . ?
C28 C27 C26 121.3(8) . . ?
C27 C28 C29 120.7(7) . . ?
C28 C29 C30 118.4(7) . . ?
C25 C30 C29 118.7(6) . . ?
C32 C31 C36 120.5(5) . . ?
C32 C31 S3 123.0(4) . . ?
C36 C31 S3 116.5(4) . . ?
C31 C32 C33 118.6(6) . . ?
C34 C33 C32 118.8(6) . . ?
C35 C34 C33 123.4(7) . . ?
C34 C35 C36 118.1(7) . . ?
C31 C36 C35 120.5(7) . . ?
C49 N5 Cu1 118.5(4) . . ?
N5 C49 N4 106.6(5) . . ?
N5 C49 C50 121.3(4) . . ?
N4 C49 C50 132.1(6) . . ?
N5 C49 N4X 154.7(7) . . ?
N4 C49 N4X 48.1(5) . . ?
C50 C49 N4X 84.0(6) . . ?
C49 N4 S4 113.0(4) . . ?
N4 S4 C43 98.6(3) . . ?
N4 S4 C37 101.8(3) . . ?
C43 S4 C37 99.8(3) . . ?
C49 N4X S4X 99.3(8) . . ?
N4X S4X C43 94.3(5) . . ?
N4X S4X C37 89.2(5) . . ?
C43 S4X C37 94.0(3) . . ?
C38 C37 C42 122.6(5) . . ?
C38 C37 S4 109.8(5) . . ?
C42 C37 S4 127.4(5) . . ?
C38 C37 S4X 147.6(5) . . ?
C42 C37 S4X 89.2(4) . . ?
S4 C37 S4X 39.81(16) . . ?
C37 C38 C39 118.2(6) . . ?
C40 C39 C38 120.6(6) . . ?
C39 C40 C41 120.2(6) . . ?
C42 C41 C40 119.8(6) . . ?
C41 C42 C37 118.5(5) . . ?
C48 C43 C44 122.5(6) . . ?
C48 C43 S4 130.0(6) . . ?
C44 C43 S4 107.3(7) . . ?
C48 C43 S4X 90.1(6) . . ?
C44 C43 S4X 147.4(7) . . ?
S4 C43 S4X 40.16(18) . . ?
C45 C44 C43 118.6(8) . . ?
C46 C45 C44 122.1(7) . . ?
C45 C46 C47 120.3(7) . . ?
C46 C47 C48 118.9(7) . . ?
C43 C48 C47 117.5(6) . . ?
F1 B1 F1 108.8(9) 3_755 . ?
F1 B1 F2 109.3(2) 3_755 3_755 ?
F1 B1 F2 109.0(3) . 3_755 ?
F1 B1 F2 109.0(3) 3_755 . ?
F1 B1 F2 109.3(2) . . ?
F2 B1 F2 111.3(9) 3_755 . ?
F5X B2 F6X 123.2(12) . . ?
F5X B2 F4 128.7(9) . . ?
F6X B2 F4 49.3(6) . . ?
F5X B2 F5 34.2(9) . . ?
F6X B2 F5 137.2(8) . . ?
F4 B2 F5 109.4(7) . . ?
F5X B2 F6 70.7(10) . . ?
F6X B2 F6 64.2(7) . . ?
F4 B2 F6 109.8(6) . . ?
F5 B2 F6 104.0(5) . . ?
F5X B2 F3 114.1(8) . . ?
F6X B2 F3 110.0(7) . . ?
F4 B2 F3 114.6(5) . . ?
F5 B2 F3 112.7(5) . . ?
F6 B2 F3 105.7(5) . . ?
F5X B2 F4X 102.8(11) . . ?
F6X B2 F4X 107.3(8) . . ?
F4 B2 F4X 58.1(6) . . ?
F5 B2 F4X 68.8(6) . . ?
F6 B2 F4X 159.4(7) . . ?
F3 B2 F4X 94.9(6) . . ?
C51 O1 C51 123.2(11) . 3_755 ?
C52 C51 O1 123.2(10) . . ?

loop_
_geom_bond_atom_site_label_1
_geom_bond_atom_site_label_2
_geom_bond_distance
_geom_bond_site_symmetry_2
_geom_bond_publ_flag
Cu1 N2 1.951(3) . ?
Cu1 N5 1.960(4) . ?
Cu1 N1 1.980(4) . ?
Cu1 N3 1.992(3) . ?
N1 S1 1.602(4) . ?
S1 C1 1.767(8) . ?
S1 C7 1.775(5) . ?
C1 C6 1.359(9) . ?
C1 C2 1.410(8) . ?
C2 C3 1.343(11) . ?
C3 C4 1.389(12) . ?
C4 C5 1.381(12) . ?
C5 C6 1.344(12) . ?
C7 C12 1.367(7) . ?
C7 C8 1.381(6) . ?
C8 C9 1.383(7) . ?
C9 C10 1.373(7) . ?
C10 C11 1.367(8) . ?
C11 C12 1.386(8) . ?
N2 S2 1.591(3) . ?
S2 C19 1.793(4) . ?
S2 C13 1.809(4) . ?
C13 C18 1.380(6) . ?
C13 C14 1.388(5) . ?
C14 C15 1.381(6) . ?
C15 C16 1.375(7) . ?
C16 C17 1.383(8) . ?
C17 C18 1.395(7) . ?
C19 C24 1.370(6) . ?
C19 C20 1.380(6) . ?
C20 C21 1.372(6) . ?
C21 C22 1.361(7) . ?
C22 C23 1.349(7) . ?
C23 C24 1.394(7) . ?
N3 S3 1.594(3) . ?
S3 C31 1.790(5) . ?
S3 C25 1.798(5) . ?
C25 C30 1.361(7) . ?
C25 C26 1.372(7) . ?
C26 C27 1.359(10) . ?
C27 C28 1.346(12) . ?
C28 C29 1.397(12) . ?
C29 C30 1.403(7) . ?
C31 C32 1.342(7) . ?
C31 C36 1.387(7) . ?
C32 C33 1.424(8) . ?
C33 C34 1.351(9) . ?
C34 C35 1.327(10) . ?
C35 C36 1.388(9) . ?
N5 C49 1.277(7) . ?
C49 N4 1.379(7) . ?
C49 C50 1.509(7) . ?
C49 N4X 1.576(15) . ?
N4 S4 1.625(6) . ?
S4 C43 1.822(7) . ?
S4 C37 1.832(6) . ?
N4X S4X 1.637(14) . ?
S4X C43 1.900(8) . ?
S4X C37 1.920(7) . ?
C37 C38 1.348(8) . ?
C37 C42 1.370(8) . ?
C38 C39 1.365(9) . ?
C39 C40 1.364(9) . ?
C40 C41 1.370(9) . ?
C41 C42 1.364(8) . ?
C43 C48 1.356(10) . ?
C43 C44 1.362(10) . ?
C44 C45 1.346(10) . ?
C45 C46 1.323(10) . ?
C46 C47 1.384(10) . ?
C47 C48 1.406(10) . ?
B1 F1 1.370(8) 3_755 ?
B1 F1 1.370(8) . ?
B1 F2 1.373(7) 3_755 ?
B1 F2 1.373(7) . ?
B2 F5X 1.325(12) . ?
B2 F6X 1.332(10) . ?
B2 F4 1.340(7) . ?
B2 F5 1.360(8) . ?
B2 F6 1.383(7) . ?
B2 F3 1.389(6) . ?
B2 F4X 1.407(10) . ?
O1 C51 1.331(9) . ?
O1 C51 1.331(9) 3_755 ?
C51 C52 1.317(10) . ?

loop_
_geom_hbond_atom_site_label_D
_geom_hbond_atom_site_label_H
_geom_hbond_atom_site_label_A
_geom_hbond_distance_DH
_geom_hbond_distance_HA
_geom_hbond_distance_DA
_geom_hbond_angle_DHA
_geom_hbond_site_symmetry_A
N1 H1A F2 0.86(3) 2.35(4) 3.155(5) 155(6) .
N2 H2A F2 0.86(3) 2.09(3) 2.948(4) 175(4) .
N3 H3A F3 0.86(3) 2.34(3) 3.178(4) 169(5) 4
